data_2014640
loop_
_publ_author_name
'  Palusiak,  Marcin'
'  Janowska,  Izabela'
'  Zakrzewski,  Janusz'
'  Grabowski,  S\/lawomir J.'

_publ_section_title
;
 Charge-assisted N---H&#x00B7;&#x00B7;&#x00B7;I and
 C---H&#x00B7;&#x00B7;&#x00B7;I hydrogen bonding in
 (1<i>R</i>,2<i>S</i>)-1-(ferrocenylmethyl)-2-(methoxymethyl)pyrrolidinium
 iodide
;
_journal_issue 1
_journal_name_full 'Acta Crystallographica Section C'
_journal_page_first m55
_journal_page_last m57
_journal_paper_doi 10.1107/S0108270104027581
_journal_volume 61
_journal_year 2005
_chemical_formula_iupac '[Fe (C5 H5) (C12 H19 N O)] I'
_chemical_formula_moiety 'C17 H24 Fe N O +, I -'
_chemical_formula_sum 'C17 H24 Fe I N O'
_chemical_formula_weight 441.12
_chemical_name_systematic
;
(1R,2S)-2-methoxymethyl-1-(ferrocenylmethyl)pyrrolidinium iodide
;
_space_group_IT_number 19
_symmetry_cell_setting orthorhombic
_symmetry_space_group_name_Hall 'P 2ac 2ab'
_symmetry_space_group_name_H-M 'P 21 21 21'
_audit_creation_method 'WinGX routine CIF_UPDATE'
_cell_angle_alpha 90
_cell_angle_beta 90
_cell_angle_gamma 90
_cell_formula_units_Z 4
_cell_length_a 7.777(2)
_cell_length_b 11.575(3)
_cell_length_c 20.160(5)
_cell_measurement_reflns_used 25
_cell_measurement_temperature 293(2)
_cell_measurement_theta_max 14.92
_cell_measurement_theta_min 12.72
_cell_volume 1814.8(8)
_computing_cell_refinement
;
MSC/AFC Diffractometer Control Software
;
_computing_data_collection
;
MSC/AFC Diffractometer Control Software (Molecular Structure Corporation,
1989)
;
_computing_data_reduction
;
TEXSAN (Molecular  Structure Corporation, 1989)
;
_computing_molecular_graphics 'PLATON (Spek, 2003)'
_computing_publication_material 'PARST (Nardelli, 1996)'
_computing_structure_refinement 'SHELXL97 (Sheldrick, 1997)'
_computing_structure_solution 'SHELXS97 (Sheldrick, 1997)'
_diffrn_measured_fraction_theta_full 0.997
_diffrn_measured_fraction_theta_max 0.997
_diffrn_measurement_device_type 'Rigaku AFC-5S'
_diffrn_measurement_method '\w scan'
_diffrn_radiation_monochromator graphite
_diffrn_radiation_type MoK\a
_diffrn_radiation_wavelength 0.71073
_diffrn_reflns_av_R_equivalents 0.0511
_diffrn_reflns_limit_h_max 9
_diffrn_reflns_limit_h_min -9
_diffrn_reflns_limit_k_max 14
_diffrn_reflns_limit_k_min -14
_diffrn_reflns_limit_l_max 24
_diffrn_reflns_limit_l_min -24
_diffrn_reflns_number 14192
_diffrn_reflns_theta_full 26
_diffrn_reflns_theta_max 26
_diffrn_reflns_theta_min 3.16
_diffrn_standards_decay_% 2
_diffrn_standards_interval_count 150
_diffrn_standards_number 3
_exptl_absorpt_coefficient_mu 2.531
_exptl_absorpt_correction_type none
_exptl_crystal_colour orange
_exptl_crystal_density_diffrn 1.615
_exptl_crystal_density_method 'not measured'
_exptl_crystal_description needle
_exptl_crystal_F_000 880
_exptl_crystal_size_max 0.5
_exptl_crystal_size_mid 0.1
_exptl_crystal_size_min 0.1
_refine_diff_density_max 0.515
_refine_diff_density_min -0.502
_refine_ls_abs_structure_details
;
refinement of Flack (1983) parameter, 1508 Friedel pairs.'
;
_refine_ls_abs_structure_Flack -0.03(2)
_refine_ls_extinction_method none
_refine_ls_goodness_of_fit_ref 0.815
_refine_ls_hydrogen_treatment constr
_refine_ls_matrix_type full
_refine_ls_number_parameters 191
_refine_ls_number_reflns 3559
_refine_ls_number_restraints 0
_refine_ls_restrained_S_all 0.815
_refine_ls_R_factor_gt 0.0241
_refine_ls_shift/su_max 0
_refine_ls_structure_factor_coef Fsqd
_refine_ls_weighting_details
;
  w=1/[\s^2^(Fo^2^)+(0.0149P)^2^] where P=(Fo^2^+2Fc^2^)/3
;
_refine_ls_weighting_scheme calc
_refine_ls_wR_factor_ref 0.0436
_reflns_number_gt 2211
_reflns_number_total 3559
_reflns_threshold_expression I>2\s(I)
_cod_data_source_file fa1094.cif
_cod_data_source_block I
_cod_database_code 2014640
_cod_database_fobs_code 2014640

loop_
_symmetry_equiv_pos_as_xyz
'x, y, z'
'-x+1/2, -y, z+1/2'
'x+1/2, -y+1/2, -z'
'-x, y+1/2, -z+1/2'

loop_
_atom_site_label
_atom_site_fract_x
_atom_site_fract_y
_atom_site_fract_z
_atom_site_U_iso_or_equiv
_atom_site_adp_type
_atom_site_calc_flag
_atom_site_refinement_flags
_atom_site_occupancy
_atom_site_disorder_assembly
_atom_site_disorder_group
_atom_site_type_symbol
I 0.71391(3) 0.26809(2) 0.195759(14) 0.07114(10) Uani d . 1 . . I
Fe 0.26848(8) -0.01584(4) 0.04636(2) 0.05045(15) Uani d . 1 . . Fe
O82 0.1757(4) 0.1504(2) 0.30972(15) 0.0694(8) Uani d . 1 . . O
N7 0.1553(3) 0.2806(2) 0.17816(12) 0.0429(7) Uani d . 1 . . N
H7 0.0408 0.2672 0.1833 0.051 Uiso calc R 1 . . H
C1A 0.1725(5) 0.1268(3) 0.09113(17) 0.0424(10) Uani d . 1 . . C
C2A 0.0403(5) 0.0438(4) 0.0822(2) 0.0569(11) Uani d . 1 . . C
H2A -0.0254 0.0103 0.1156 0.068 Uiso calc R 1 . . H
C3A 0.0265(6) 0.0212(4) 0.0136(2) 0.0724(15) Uani d . 1 . . C
H3A -0.05 -0.0302 -0.006 0.087 Uiso calc R 1 . . H
C4A 0.1459(7) 0.0883(4) -0.0193(2) 0.0779(15) Uani d . 1 . . C
H4A 0.1638 0.0892 -0.0649 0.093 Uiso calc R 1 . . H
C5A 0.2355(6) 0.1546(3) 0.02713(19) 0.0649(12) Uani d . 1 . . C
H5A 0.3217 0.2078 0.0177 0.078 Uiso calc R 1 . . H
C1B 0.4553(11) -0.0803(7) 0.1058(4) 0.129(3) Uani d . 1 . . C
H1B 0.4881 -0.0507 0.1468 0.154 Uiso calc R 1 . . H
C2B 0.3291(9) -0.1640(6) 0.0935(4) 0.109(2) Uani d . 1 . . C
H2B 0.2601 -0.2002 0.1249 0.131 Uiso calc R 1 . . H
C3B 0.3265(7) -0.1826(4) 0.0260(3) 0.0884(16) Uani d . 1 . . C
H3B 0.2563 -0.2356 0.0044 0.106 Uiso calc R 1 . . H
C4B 0.4410(8) -0.1122(6) -0.0042(3) 0.0943(17) Uani d . 1 . . C
H4B 0.4607 -0.1071 -0.0496 0.113 Uiso calc R 1 . . H
C5B 0.5218(6) -0.0505(6) 0.0435(5) 0.115(2) Uani d . 1 . . C
H5B 0.6083 0.0034 0.0361 0.138 Uiso calc R 1 . . H
C6 0.2369(5) 0.1691(3) 0.15622(16) 0.0538(10) Uani d . 1 . . C
H62 0.3604 0.18 0.1533 0.065 Uiso calc R 1 . . H
H61 0.2154 0.1105 0.1896 0.065 Uiso calc R 1 . . H
C8 0.2227(6) 0.3275(3) 0.24370(17) 0.0501(9) Uani d . 1 . . C
H8 0.3478 0.3176 0.2453 0.06 Uiso calc R 1 . . H
C81 0.1429(4) 0.2695(4) 0.3038(2) 0.0641(10) Uani d . 1 . . C
H811 0.1849 0.3078 0.3434 0.077 Uiso calc R 1 . . H
H812 0.0194 0.2809 0.3021 0.077 Uiso calc R 1 . . H
C83 0.3441(6) 0.1247(4) 0.3327(2) 0.0827(16) Uani d . 1 . . C
H831 0.427 0.1534 0.3015 0.124 Uiso calc R 1 . . H
H832 0.3569 0.0426 0.3371 0.124 Uiso calc R 1 . . H
H833 0.3621 0.1608 0.375 0.124 Uiso calc R 1 . . H
C9 0.1810(7) 0.4546(3) 0.2396(2) 0.0843(15) Uani d . 1 . . C
H92 0.0677 0.4698 0.2577 0.101 Uiso calc R 1 . . H
H91 0.2649 0.4996 0.2642 0.101 Uiso calc R 1 . . H
C10 0.1868(7) 0.4844(3) 0.1679(2) 0.0897(15) Uani d . 1 . . C
H102 0.092 0.5353 0.1568 0.108 Uiso calc R 1 . . H
H101 0.2936 0.5238 0.1576 0.108 Uiso calc R 1 . . H
C11 0.1743(7) 0.3768(3) 0.12967(19) 0.0741(15) Uani d . 1 . . C
H111 0.277 0.3659 0.1031 0.089 Uiso calc R 1 . . H
H112 0.0756 0.3795 0.1003 0.089 Uiso calc R 1 . . H

loop_
_atom_site_aniso_label
_atom_site_aniso_U_11
_atom_site_aniso_U_22
_atom_site_aniso_U_33
_atom_site_aniso_U_12
_atom_site_aniso_U_13
_atom_site_aniso_U_23
C83 0.091(4) 0.070(3) 0.087(4) 0.001(3) -0.002(3) 0.022(3)
I 0.03903(11) 0.07530(18) 0.0991(2) 0.00156(14) 0.00217(17) 0.02420(17)
Fe 0.0531(4) 0.0514(3) 0.0468(3) 0.0055(3) 0.0028(3) -0.0049(2)
O82 0.074(2) 0.071(2) 0.0636(19) -0.0209(15) 0.0011(19) -0.0020(18)
N7 0.0370(14) 0.0415(17) 0.050(2) -0.0004(13) 0.0027(12) -0.0027(16)
C1A 0.043(3) 0.046(2) 0.038(2) 0.0025(18) 0.0050(19) -0.0045(18)
C2A 0.050(3) 0.065(3) 0.055(3) 0.001(2) 0.002(2) -0.007(2)
C3A 0.069(3) 0.076(4) 0.073(4) 0.015(3) -0.023(3) -0.028(3)
C4A 0.118(4) 0.073(3) 0.044(3) 0.029(3) 0.001(3) -0.004(3)
C5A 0.084(4) 0.050(2) 0.061(3) 0.004(2) 0.016(3) 0.002(2)
C1B 0.142(7) 0.135(7) 0.109(6) 0.097(6) -0.075(5) -0.049(5)
C2B 0.141(6) 0.101(5) 0.086(5) 0.062(4) 0.034(4) 0.036(3)
C3B 0.096(4) 0.049(3) 0.120(5) 0.009(3) 0.005(4) -0.014(3)
C4B 0.095(5) 0.098(5) 0.090(4) 0.032(4) 0.026(4) -0.007(4)
C5B 0.048(3) 0.096(5) 0.200(8) 0.007(3) -0.014(5) -0.010(6)
C6 0.045(3) 0.056(2) 0.060(2) 0.0053(19) -0.001(2) -0.0201(19)
C8 0.046(2) 0.048(2) 0.056(2) -0.005(2) -0.004(2) -0.0147(18)
C81 0.056(2) 0.079(3) 0.058(3) 0.008(2) 0.001(2) -0.014(3)
C9 0.110(4) 0.051(3) 0.092(4) 0.012(3) -0.016(3) -0.024(3)
C10 0.116(4) 0.047(3) 0.105(4) 0.012(3) -0.010(3) -0.002(3)
C11 0.107(5) 0.055(3) 0.060(3) -0.008(3) 0.017(3) 0.009(2)

loop_
_atom_type_symbol
_atom_type_description
_atom_type_scat_dispersion_real
_atom_type_scat_dispersion_imag
_atom_type_scat_source
C C 0.0033 0.0016 'International Tables Vol C Tables 4.2.6.8 and 6.1.1.4'
H H 0 0 'International Tables Vol C Tables 4.2.6.8 and 6.1.1.4'
N N 0.0061 0.0033 'International Tables Vol C Tables 4.2.6.8 and 6.1.1.4'
O O 0.0106 0.006 'International Tables Vol C Tables 4.2.6.8 and 6.1.1.4'
Fe Fe 0.3463 0.8444 'International Tables Vol C Tables 4.2.6.8 and 6.1.1.4'
I I -0.4742 1.8119 'International Tables Vol C Tables 4.2.6.8 and 6.1.1.4'

loop_
_geom_angle_atom_site_label_1
_geom_angle_atom_site_label_2
_geom_angle_atom_site_label_3
_geom_angle
_geom_angle_publ_flag
C5B Fe C1A 122.5(3) no
C2B Fe C1A 124.8(2) no
C4B Fe C1A 156.9(2) no
C3B Fe C1A 161.9(2) no
C5B Fe C2A 158.6(3) no
C2B Fe C2A 109.0(2) no
C4B Fe C2A 160.8(2) no
C3B Fe C2A 126.1(2) no
C1A Fe C2A 40.87(14) no
C1B Fe C2A 122.7(3) no
C5A Fe C2A 68.14(17) no
C4A Fe C2A 67.74(18) no
C5B Fe C3A 159.4(3) no
C2B Fe C3A 123.1(3) no
C4B Fe C3A 124.4(2) no
C3B Fe C3A 109.9(2) no
C1A Fe C3A 68.46(16) no
C1B Fe C3A 158.5(4) no
C5A Fe C3A 67.5(2) no
C4A Fe C3A 39.69(17) no
C2A Fe C3A 40.54(14) no
C5B Fe C4A 124.1(3) no
C2B Fe C4A 157.3(3) no
C4B Fe C4A 108.1(2) no
C3B Fe C4A 122.6(2) no
C1A Fe C4A 68.49(15) no
C1B Fe C4A 160.4(4) no
C5A Fe C4A 40.31(16) no
C5B Fe C5A 108.2(2) no
C2B Fe C5A 161.4(3) no
C4B Fe C5A 121.7(2) no
C3B Fe C5A 156.6(2) no
C1A Fe C5A 40.95(13) no
C1B Fe C5A 124.2(3) no
C5B Fe C1B 40.6(2) no
C2B Fe C1B 40.6(2) no
C4B Fe C1B 67.6(2) no
C3B Fe C1B 67.0(2) no
C1A Fe C1B 107.5(2) no
C5B Fe C2B 67.3(3) no
C5B Fe C3B 65.5(2) no
C2B Fe C3B 39.86(18) no
C4B Fe C3B 39.04(19) no
C5B Fe C4B 39.2(2) no
C2B Fe C4B 67.2(2) no
C81 O82 C83 113.6(3) yes
C11 N7 C8 105.6(3) yes
C6 N7 C8 114.6(3) yes
C11 N7 C6 114.0(3) yes
C11 N7 H7 107.4 no
C6 N7 H7 107.4 no
C8 N7 H7 107.4 no
C5A C1A C2A 106.8(3) no
C5A C1A C6 127.7(4) no
C2A C1A C6 125.4(3) no
C5A C1A Fe 69.6(2) no
C2A C1A Fe 70.0(2) no
C6 C1A Fe 122.5(2) no
C3A C2A C1A 107.8(4) no
C3A C2A Fe 69.9(2) no
C1A C2A Fe 69.1(2) no
C3A C2A H2A 126.1 no
C1A C2A H2A 126.1 no
Fe C2A H2A 126.5 no
C4A C3A C2A 108.4(4) no
C4A C3A Fe 69.7(3) no
C2A C3A Fe 69.6(2) no
C4A C3A H3A 125.8 no
C2A C3A H3A 125.8 no
Fe C3A H3A 126.4 no
C3A C4A C5A 108.8(4) no
C3A C4A Fe 70.6(3) no
C5A C4A Fe 69.8(2) no
C3A C4A H4A 125.6 no
C5A C4A H4A 125.6 no
Fe C4A H4A 125.6 no
C4A C5A C1A 108.3(4) no
C4A C5A Fe 69.9(2) no
C1A C5A Fe 69.4(2) no
C4A C5A H5A 125.9 no
C1A C5A H5A 125.9 no
Fe C5A H5A 126.4 no
C5B C1B C2B 105.6(6) no
C5B C1B Fe 69.1(3) no
C2B C1B Fe 69.3(3) no
C5B C1B H1B 127.2 no
C2B C1B H1B 127.2 no
Fe C1B H1B 125.9 no
C3B C2B C1B 107.1(6) no
C3B C2B Fe 70.4(3) no
C1B C2B Fe 70.1(3) no
C3B C2B H2B 126.5 no
C1B C2B H2B 126.5 no
Fe C2B H2B 124.7 no
C4B C3B C2B 110.0(5) no
C4B C3B Fe 70.4(3) no
C2B C3B Fe 69.8(3) no
C4B C3B H3B 125 no
C2B C3B H3B 125 no
Fe C3B H3B 126.4 no
C3B C4B C5B 107.7(6) no
C3B C4B Fe 70.6(3) no
C5B C4B Fe 70.0(3) no
C3B C4B H4B 126.2 no
C5B C4B H4B 126.2 no
Fe C4B H4B 124.8 no
C4B C5B C1B 109.7(6) no
C4B C5B Fe 70.8(3) no
C1B C5B Fe 70.2(3) no
C4B C5B H5B 125.2 no
C1B C5B H5B 125.2 no
Fe C5B H5B 125.4 no
C1A C6 N7 113.5(3) yes
C1A C6 H62 108.9 no
N7 C6 H62 108.9 no
C1A C6 H61 108.9 no
N7 C6 H61 108.9 no
H62 C6 H61 107.7 no
C9 C8 C81 112.8(4) no
C9 C8 N7 103.1(3) no
C81 C8 N7 113.2(3) yes
C9 C8 H8 109.2 no
C81 C8 H8 109.2 no
N7 C8 H8 109.2 no
O82 C81 C8 115.3(3) no
O82 C81 H811 108.5 no
C8 C81 H811 108.5 no
O82 C81 H812 108.5 no
C8 C81 H812 108.5 no
H811 C81 H812 107.5 no
O82 C83 H831 109.5 no
O82 C83 H832 109.5 no
H831 C83 H832 109.5 no
O82 C83 H833 109.5 no
H831 C83 H833 109.5 no
H832 C83 H833 109.5 no
C10 C9 C8 105.8(3) no
C10 C9 H92 110.6 no
C8 C9 H92 110.6 no
C10 C9 H91 110.6 no
C8 C9 H91 110.6 no
H92 C9 H91 108.7 no
C11 C10 C9 108.2(3) no
C11 C10 H102 110.1 no
C9 C10 H102 110.1 no
C11 C10 H101 110.1 no
C9 C10 H101 110.1 no
H102 C10 H101 108.4 no
C10 C11 N7 107.3(3) no
C10 C11 H111 110.3 no
N7 C11 H111 110.3 no
C10 C11 H112 110.3 no
N7 C11 H112 110.3 no
H111 C11 H112 108.5 no

loop_
_geom_bond_atom_site_label_1
_geom_bond_atom_site_label_2
_geom_bond_site_symmetry_2
_geom_bond_distance
_geom_bond_publ_flag
Fe C1A . 2.025(3) no
Fe C2A . 2.037(4) no
Fe C3A . 2.040(4) no
Fe C4A . 2.029(4) no
Fe C5A . 2.027(4) no
Fe C1B . 2.026(5) no
Fe C2B . 2.017(5) no
Fe C3B . 2.024(4) no
Fe C4B . 2.021(5) no
Fe C5B . 2.011(5) no
O82 C81 . 1.407(4) yes
N7 C6 . 1.505(4) yes
N7 C8 . 1.522(4) yes
N7 C11 . 1.489(4) yes
N7 H7 . 0.91 no
C1A C5A . 1.417(5) no
C2A C1A . 1.418(5) no
C2A C3A . 1.412(5) no
C2A H2A . 0.93 no
C3A C4A . 1.381(6) no
C3A H3A . 0.93 no
C4A C5A . 1.397(6) no
C4A H4A . 0.93 no
C5A H5A . 0.93 no
C1B H1B . 0.93 no
C2B C1B . 1.402(8) no
C2B C3B . 1.377(6) no
C2B H2B . 0.93 no
C3B C4B . 1.352(6) no
C3B H3B . 0.93 no
C4B H4B . 0.93 no
C5B C1B . 1.402(9) no
C5B C4B . 1.353(8) no
C5B H5B . 0.93 no
C6 C1A . 1.488(4) yes
C6 H62 . 0.97 no
C6 H61 . 0.97 no
C8 C9 . 1.509(4) no
C8 H8 . 0.98 no
C81 C8 . 1.517(5) no
C81 H811 . 0.97 no
C81 H812 . 0.97 no
C83 O82 . 1.420(5) yes
C83 H831 . 0.96 no
C83 H832 . 0.96 no
C83 H833 . 0.96 no
C9 C10 . 1.487(5) no
C9 H92 . 0.97 no
C9 H91 . 0.97 no
C10 C11 . 1.468(5) no
C10 H102 . 0.97 no
C10 H101 . 0.97 no
C11 H111 . 0.97 no
C11 H112 . 0.97 no

loop_
_geom_hbond_atom_site_label_D
_geom_hbond_atom_site_label_H
_geom_hbond_atom_site_label_A
_geom_hbond_site_symmetry_A
_geom_hbond_distance_DH
_geom_hbond_distance_HA
_geom_hbond_distance_DA
_geom_hbond_angle_DHA
_geom_hbond_publ_flag
N7 H7 I 1_455 0.91 2.55 3.454(5) 170 yes
C6 H62 I 1_555 0.97 3.05 3.963(6) 157 yes
C8 H8 I 1_555 0.98 3.07 4.000(7) 159 yes
C6 H61 O82 1_555 0.97 2.48 3.138(7) 125 yes
C10 H102 O82 4_555 0.97 2.56 3.441(6) 151 yes

loop_
_geom_torsion_atom_site_label_1
_geom_torsion_atom_site_label_2
_geom_torsion_atom_site_label_3
_geom_torsion_atom_site_label_4
_geom_torsion
_geom_torsion_publ_flag
C83 O82 C81 C8 76.4(4) no
C5B Fe C2B C3B -78.4(4) no
C4B Fe C2B C3B -35.7(3) no
C1A Fe C2B C3B 166.9(3) no
C1B Fe C2B C3B -117.4(6) no
C5A Fe C2B C3B -158.2(6) no
C4A Fe C2B C3B 46.7(7) no
C2A Fe C2B C3B 124.1(4) no
C3A Fe C2B C3B 81.5(4) no
C5B Fe C2B C1B 39.0(4) no
C4B Fe C2B C1B 81.7(4) no
C3B Fe C2B C1B 117.4(6) no
C1A Fe C2B C1B -75.7(5) no
C5A Fe C2B C1B -40.8(9) no
C4A Fe C2B C1B 164.1(5) no
C2A Fe C2B C1B -118.4(5) no
C3A Fe C2B C1B -161.1(4) no
C2B Fe C5B C4B 81.3(4) no
C3B Fe C5B C4B 37.6(4) no
C1A Fe C5B C4B -160.9(3) no
C1B Fe C5B C4B 120.2(6) no
C5A Fe C5B C4B -118.1(4) no
C4A Fe C5B C4B -76.3(5) no
C2A Fe C5B C4B 165.5(5) no
C3A Fe C5B C4B -43.7(9) no
C2B Fe C5B C1B -39.0(4) no
C4B Fe C5B C1B -120.2(6) no
C3B Fe C5B C1B -82.6(4) no
C1A Fe C5B C1B 78.8(5) no
C5A Fe C5B C1B 121.7(5) no
C4A Fe C5B C1B 163.4(4) no
C2A Fe C5B C1B 45.2(9) no
C3A Fe C5B C1B -164.0(6) no
C1B C2B C3B C4B -1.8(6) no
Fe C2B C3B C4B 59.0(4) no
C1B C2B C3B Fe -60.8(4) no
C5B Fe C3B C4B -37.8(4) no
C2B Fe C3B C4B -121.2(5) no
C1A Fe C3B C4B -158.1(5) no
C1B Fe C3B C4B -82.4(4) no
C5A Fe C3B C4B 41.4(7) no
C4A Fe C3B C4B 78.2(4) no
C2A Fe C3B C4B 163.1(3) no
C3A Fe C3B C4B 120.5(4) no
C5B Fe C3B C2B 83.4(4) no
C4B Fe C3B C2B 121.2(5) no
C1A Fe C3B C2B -36.9(8) no
C1B Fe C3B C2B 38.9(4) no
C5A Fe C3B C2B 162.6(6) no
C4A Fe C3B C2B -160.5(4) no
C2A Fe C3B C2B -75.7(4) no
C3A Fe C3B C2B -118.3(4) no
C4B C5B C1B C2B 0.1(7) no
Fe C5B C1B C2B 60.1(4) no
C4B C5B C1B Fe -60.0(4) no
C3B C2B C1B C5B 1.0(6) no
Fe C2B C1B C5B -60.0(4) no
C3B C2B C1B Fe 61.0(4) no
C2B Fe C1B C5B 116.8(6) no
C4B Fe C1B C5B 36.2(4) no
C3B Fe C1B C5B 78.6(4) no
C1A Fe C1B C5B -119.8(5) no
C5A Fe C1B C5B -77.8(5) no
C4A Fe C1B C5B -44.8(8) no
C2A Fe C1B C5B -162.1(4) no
C3A Fe C1B C5B 164.6(5) no
C5B Fe C1B C2B -116.8(6) no
C4B Fe C1B C2B -80.6(4) no
C3B Fe C1B C2B -38.2(4) no
C1A Fe C1B C2B 123.4(4) no
C5A Fe C1B C2B 165.4(4) no
C4A Fe C1B C2B -161.7(5) no
C2A Fe C1B C2B 81.1(5) no
C3A Fe C1B C2B 47.8(8) no
C2B C3B C4B C5B 1.8(6) no
Fe C3B C4B C5B 60.5(4) no
C2B C3B C4B Fe -58.7(4) no
C1B C5B C4B C3B -1.2(7) no
Fe C5B C4B C3B -60.9(4) no
C1B C5B C4B Fe 59.7(4) no
C5B Fe C4B C3B 118.1(6) no
C2B Fe C4B C3B 36.5(3) no
C1A Fe C4B C3B 162.8(4) no
C1B Fe C4B C3B 80.6(4) no
C5A Fe C4B C3B -162.0(3) no
C4A Fe C4B C3B -119.8(4) no
C2A Fe C4B C3B -45.8(8) no
C3A Fe C4B C3B -79.1(4) no
C2B Fe C4B C5B -81.6(4) no
C3B Fe C4B C5B -118.1(6) no
C1A Fe C4B C5B 44.7(7) no
C1B Fe C4B C5B -37.5(4) no
C5A Fe C4B C5B 79.9(5) no
C4A Fe C4B C5B 122.1(5) no
C2A Fe C4B C5B -163.8(6) no
C3A Fe C4B C5B 162.9(5) no
O82 C81 C8 C9 179.3(3) no
O82 C81 C8 N7 62.7(4) no
C11 N7 C8 C9 30.9(4) no
C6 N7 C8 C9 157.2(3) no
C11 N7 C8 C81 153.1(3) no
C6 N7 C8 C81 -80.6(4) yes
C5B Fe C2A C3A 164.7(7) no
C2B Fe C2A C3A -119.2(4) no
C4B Fe C2A C3A -44.2(7) no
C3B Fe C2A C3A -78.1(4) no
C1A Fe C2A C3A 119.2(4) no
C1B Fe C2A C3A -162.0(4) no
C5A Fe C2A C3A 80.5(3) no
C4A Fe C2A C3A 36.8(3) no
C5B Fe C2A C1A 45.5(7) no
C2B Fe C2A C1A 121.6(3) no
C4B Fe C2A C1A -163.4(6) no
C3B Fe C2A C1A 162.7(3) no
C1B Fe C2A C1A 78.8(4) no
C5A Fe C2A C1A -38.7(2) no
C4A Fe C2A C1A -82.4(3) no
C3A Fe C2A C1A -119.2(4) no
C1A C2A C3A C4A -0.2(5) no
Fe C2A C3A C4A -59.1(3) no
C1A C2A C3A Fe 58.9(3) no
C5B Fe C3A C4A -44.4(8) no
C2B Fe C3A C4A -159.8(3) no
C4B Fe C3A C4A -76.3(4) no
C3B Fe C3A C4A -117.5(3) no
C1A Fe C3A C4A 81.9(3) no
C1B Fe C3A C4A 165.0(6) no
C5A Fe C3A C4A 37.5(2) no
C2A Fe C3A C4A 119.7(4) no
C5B Fe C3A C2A -164.1(7) no
C2B Fe C3A C2A 80.4(4) no
C4B Fe C3A C2A 163.9(3) no
C3B Fe C3A C2A 122.8(3) no
C1A Fe C3A C2A -37.9(3) no
C1B Fe C3A C2A 45.3(8) no
C5A Fe C3A C2A -82.2(3) no
C4A Fe C3A C2A -119.7(4) no
C11 N7 C6 C1A -56.5(4) no
C8 N7 C6 C1A -178.4(3) no
C2A C3A C4A C5A -0.5(5) no
Fe C3A C4A C5A -59.6(3) no
C2A C3A C4A Fe 59.1(3) no
C5B Fe C4A C3A 162.7(4) no
C2B Fe C4A C3A 48.4(7) no
C4B Fe C4A C3A 122.5(3) no
C3B Fe C4A C3A 82.1(4) no
C1A Fe C4A C3A -81.8(3) no
C1B Fe C4A C3A -163.6(6) no
C5A Fe C4A C3A -119.6(4) no
C2A Fe C4A C3A -37.6(3) no
C5B Fe C4A C5A -77.7(4) no
C2B Fe C4A C5A 168.0(5) no
C4B Fe C4A C5A -117.9(3) no
C3B Fe C4A C5A -158.4(3) no
C1A Fe C4A C5A 37.8(2) no
C1B Fe C4A C5A -44.0(7) no
C2A Fe C4A C5A 82.0(3) no
C3A Fe C4A C5A 119.6(4) no
C3A C2A C1A C5A 0.8(4) no
Fe C2A C1A C5A 60.2(3) no
C3A C2A C1A C6 -175.7(3) no
Fe C2A C1A C6 -116.3(3) no
C3A C2A C1A Fe -59.4(3) no
N7 C6 C1A C5A 88.0(4) no
N7 C6 C1A C2A -96.2(4) no
N7 C6 C1A Fe 176.3(2) no
C5B Fe C1A C5A 80.3(4) no
C2B Fe C1A C5A 163.8(4) no
C4B Fe C1A C5A 48.5(6) no
C3B Fe C1A C5A -168.3(6) no
C1B Fe C1A C5A 122.4(4) no
C4A Fe C1A C5A -37.2(3) no
C2A Fe C1A C5A -117.6(3) no
C3A Fe C1A C5A -80.0(3) no
C5B Fe C1A C2A -162.1(4) no
C2B Fe C1A C2A -78.6(4) no
C4B Fe C1A C2A 166.1(5) no
C3B Fe C1A C2A -50.7(7) no
C1B Fe C1A C2A -120.0(4) no
C5A Fe C1A C2A 117.6(3) no
C4A Fe C1A C2A 80.4(3) no
C3A Fe C1A C2A 37.6(2) no
C5B Fe C1A C6 -42.1(5) no
C2B Fe C1A C6 41.3(5) no
C4B Fe C1A C6 -74.0(6) no
C3B Fe C1A C6 69.2(7) no
C1B Fe C1A C6 -0.1(5) no
C5A Fe C1A C6 -122.5(4) no
C4A Fe C1A C6 -159.7(4) no
C2A Fe C1A C6 119.9(4) no
C3A Fe C1A C6 157.5(4) no
C81 C8 C9 C10 -152.3(4) yes
N7 C8 C9 C10 -29.8(5) no
C8 C9 C10 C11 18.0(6) no
C9 C10 C11 N7 1.7(6) yes
C6 N7 C11 C10 -147.2(4) yes
C8 N7 C11 C10 -20.6(5) no
C3A C4A C5A C1A 1.0(5) no
Fe C4A C5A C1A -59.0(3) no
C3A C4A C5A Fe 60.1(3) no
C2A C1A C5A C4A -1.1(5) no
C6 C1A C5A C4A 175.3(4) no
Fe C1A C5A C4A 59.3(3) no
C2A C1A C5A Fe -60.5(3) no
C6 C1A C5A Fe 115.9(4) no
C5B Fe C5A C4A 121.5(4) no
C2B Fe C5A C4A -165.5(7) no
C4B Fe C5A C4A 80.6(4) no
C3B Fe C5A C4A 51.3(6) no
C1A Fe C5A C4A -119.6(4) no
C1B Fe C5A C4A 163.6(4) no
C2A Fe C5A C4A -80.9(3) no
C3A Fe C5A C4A -37.0(3) no
C5B Fe C5A C1A -118.9(4) no
C2B Fe C5A C1A -45.9(8) no
C4B Fe C5A C1A -159.8(3) no
C3B Fe C5A C1A 170.9(5) no
C1B Fe C5A C1A -76.8(4) no
C4A Fe C5A C1A 119.6(4) no
C2A Fe C5A C1A 38.7(2) no
C3A Fe C5A C1A 82.6(3) no
